data_7049948
loop_
_publ_author_name
'Feng, Dou-Dou'
'Zhao, Yu-Di'
'Wang, Xiao-Qing'
'Fang, Dong-Dong'
'Tang, Jing'
'Fan, Li-Ming'
'Yang, Jie'

_publ_section_title
;
 Two novel metal-organic frameworks based on pyridyl-imidazole-carboxyl
 multifunctional ligand: selective CO<sub>2</sub> capture and
 multiresponsive luminescence sensor.
;
_journal_issue 29
_journal_name_full 'Dalton transactions (Cambridge, England : 2003)'
_journal_page_first 10892
_journal_page_last 10900
_journal_paper_doi 10.1039/c9dt01430f
_journal_volume 48
_journal_year 2019
_chemical_formula_moiety '0.5(C120 H80 Mn2 N20 O8)'
_chemical_formula_sum 'C60 H40 Mn N10 O4'
_chemical_formula_weight 1019.96
_space_group_crystal_system monoclinic
_space_group_IT_number 14
_space_group_name_Hall '-P 2ybc'
_space_group_name_H-M_alt 'P 1 21/c 1'
_symmetry_space_group_name_Hall '-P 2ybc'
_symmetry_space_group_name_H-M 'P 1 21/c 1'
_atom_sites_solution_hydrogens geom
_audit_creation_date 2019-01-17
_audit_creation_method
;
Olex2 1.2
(compiled 2018.05.29 svn.r3508 for OlexSys, GUI svn.r5506)
;
_audit_update_record
;
2019-03-14 deposited with the CCDC.    2019-05-01 downloaded from the CCDC.
;
_cell_angle_alpha 90
_cell_angle_beta 93.418(2)
_cell_angle_gamma 90
_cell_formula_units_Z 2
_cell_length_a 4.8410(6)
_cell_length_b 23.110(2)
_cell_length_c 24.261(2)
_cell_measurement_reflns_used 4352
_cell_measurement_temperature 293(2)
_cell_measurement_theta_max 132.1212
_cell_measurement_theta_min 4.1242
_cell_volume 2709.4(5)
_computing_molecular_graphics 'Olex2 (Dolomanov et al., 2009)'
_computing_publication_material 'Olex2 (Dolomanov et al., 2009)'
_computing_structure_refinement 'ShelXL (Sheldrick, 2015)'
_diffrn_ambient_temperature 293(2)
_diffrn_measured_fraction_theta_full 1.000
_diffrn_measured_fraction_theta_max 1.000
_diffrn_measurement_device_type 'multiwire proportional'
_diffrn_measurement_method 'phi and omega scans'
_diffrn_radiation_monochromator graphite
_diffrn_radiation_type CuK\a
_diffrn_radiation_wavelength 1.54178
_diffrn_reflns_av_R_equivalents 0.1190
_diffrn_reflns_av_unetI/netI 0.1819
_diffrn_reflns_Laue_measured_fraction_full 1.000
_diffrn_reflns_Laue_measured_fraction_max 1.000
_diffrn_reflns_limit_h_max 5
_diffrn_reflns_limit_h_min -4
_diffrn_reflns_limit_k_max 27
_diffrn_reflns_limit_k_min -23
_diffrn_reflns_limit_l_max 28
_diffrn_reflns_limit_l_min -26
_diffrn_reflns_number 9258
_diffrn_reflns_point_group_measured_fraction_full 1.000
_diffrn_reflns_point_group_measured_fraction_max 1.000
_diffrn_reflns_theta_full 66.030
_diffrn_reflns_theta_max 66.030
_diffrn_reflns_theta_min 2.643
_exptl_absorpt_coefficient_mu 2.433
_exptl_absorpt_correction_type none
_exptl_crystal_density_diffrn 1.250
_exptl_crystal_description block
_exptl_crystal_F_000 1054
_exptl_crystal_size_max 0.19
_exptl_crystal_size_mid 0.18
_exptl_crystal_size_min 0.17
_refine_diff_density_max 0.652
_refine_diff_density_min -0.329
_refine_diff_density_rms 0.115
_refine_ls_extinction_coef 0.0059(7)
_refine_ls_extinction_expression Fc^*^=kFc[1+0.001xFc^2^\l^3^/sin(2\q)]^-1/4^
_refine_ls_extinction_method 'SHELXL-2014/7 (Sheldrick 2014'
_refine_ls_goodness_of_fit_ref 0.941
_refine_ls_hydrogen_treatment constr
_refine_ls_matrix_type full
_refine_ls_number_parameters 436
_refine_ls_number_reflns 4731
_refine_ls_number_restraints 350
_refine_ls_restrained_S_all 0.919
_refine_ls_R_factor_all 0.2412
_refine_ls_R_factor_gt 0.1069
_refine_ls_shift/su_max 0.000
_refine_ls_shift/su_mean 0.000
_refine_ls_structure_factor_coef Fsqd
_refine_ls_weighting_details 'w=1/[\s^2^(Fo^2^)+(0.1400P)^2^] where P=(Fo^2^+2Fc^2^)/3'
_refine_ls_weighting_scheme calc
_refine_ls_wR_factor_gt 0.2523
_refine_ls_wR_factor_ref 0.3287
_reflns_Friedel_coverage 0.000
_reflns_number_gt 1611
_reflns_number_total 4731
_reflns_threshold_expression 'I > 2\s(I)'
_cod_data_source_file c9dt01430f2.cif
_cod_data_source_block 180805a
_cod_depositor_comments 'Adding full bibliography for 7049948--7049949.cif.'
_cod_database_code 7049948
_shelx_shelxl_version_number 2014/7
_shelx_space_group_comment
;
The symmetry employed for this shelxl refinement is uniquely defined
by the following loop, which should always be used as a source of
symmetry information in preference to the above space-group names.
They are only intended as comments.
;
_shelx_estimated_absorpt_t_max 0.682
_shelx_estimated_absorpt_t_min 0.655
_olex2_refinement_description
;
1. Fixed Uiso
 At 1.2 times of:
  All C(H) groups
2. Restrained distances
 C14-C22
 1.5 with sigma of 0.02
 C14-C22A
 1.5 with sigma of 0.02
3. Uiso/Uaniso restraints and constraints
C22A \\sim C23A \\sim C25A \\sim C27A \\sim C24A \\sim C26A \\sim N3A \\sim N4A
\\sim C15A \\sim C28A \\sim C29A \\sim C23 \\sim C22 \\sim C27 \\sim C26 \\sim
C25 \\sim C24 \\sim N3 \\sim C15 \\sim N4 \\sim C29 \\sim C28: within 2A with
sigma of 0.04 and sigma for terminal atoms of 0.08
Uanis(N3) = Uanis(N3A)
Uanis(N4A) = Uanis(N4)
4. Others
 Sof(C18A)=Sof(H18A)=Sof(C17A)=Sof(H17A)=Sof(C20A)=Sof(H20A)=Sof(C21A)=
 Sof(H21A)=1-FVAR(1)
 Sof(C20)=Sof(H20)=Sof(C21)=Sof(H21)=Sof(C17)=Sof(H17)=Sof(C18)=Sof(H18)=FVAR(1)
 Sof(N4)=Sof(C15)=Sof(H15)=Sof(N3)=Sof(C28)=Sof(H28)=Sof(C29)=Sof(H29)=
 Sof(C22)=Sof(C23)=Sof(H23)=Sof(C24)=Sof(H24)=Sof(C25)=Sof(C26)=Sof(H26)=
 Sof(C27)=Sof(H27)=1-FVAR(2)
 Sof(C22A)=Sof(C23A)=Sof(H23A)=Sof(C25A)=Sof(C27A)=Sof(H27A)=Sof(C24A)=
 Sof(H24A)=Sof(C26A)=Sof(H26A)=Sof(C15A)=Sof(H15A)=Sof(N4A)=Sof(C29A)=Sof(H29A)=
 Sof(C28A)=Sof(H28A)=Sof(N3A)=FVAR(2)
5.a Aromatic/amide H refined with riding coordinates:
 C20(H20), C21(H21), C17(H17), C18(H18), C18A(H18A), C17A(H17A), C20A(H20A),
 C21A(H21A), C5(H5), C8(H8), C3(H3), C6(H6), C1(H1), C9(H9), C11(H11), C2(H2),
 C13(H13), C23A(H23A), C27A(H27A), C24A(H24A), C26A(H26A), C15(H15), C28(H28),
 C29(H29), C23(H23), C24(H24), C26(H26), C27(H27), C15A(H15A), C29A(H29A),
 C28A(H28A)
5.b Fitted pentagon refined as free rotating group:
 N4(C15,N3,C28,C29), C15A(N4A,C29A,C28A,N3A)
5.c Fitted hexagon refined as free rotating group:
 C22(C23,C24,C25,C26,C27)
;
_olex2_submission_special_instructions 'No special instructions were received'

loop_
_space_group_symop_operation_xyz
'x, y, z'
'-x, y+1/2, -z+1/2'
'-x, -y, -z'
'x, -y-1/2, z-1/2'

loop_
_atom_site_label
_atom_site_type_symbol
_atom_site_fract_x
_atom_site_fract_y
_atom_site_fract_z
_atom_site_U_iso_or_equiv
_atom_site_adp_type
_atom_site_occupancy
_atom_site_site_symmetry_order
_atom_site_calc_flag
_atom_site_refinement_flags_posn
_atom_site_refinement_flags_adp
_atom_site_refinement_flags_occupancy
_atom_site_disorder_assembly
_atom_site_disorder_group
C7 C -0.1559(16) 0.3695(4) 0.2408(4) 0.084(2) Uani 1 1 d . . . . .
Mn1 Mn 0.0000 0.0000 0.0000 0.0690(7) Uani 1 2 d S T P . .
C20 C 0.444(5) 0.1775(14) 0.0384(10) 0.097(9) Uani 0.45(2) 1 d . . . A 1
H20 H 0.4702 0.1724 0.0011 0.117 Uiso 0.45(2) 1 calc R . . A 1
C21 C 0.408(6) 0.2350(10) 0.0596(13) 0.081(8) Uani 0.45(2) 1 d . . . A 1
H21 H 0.4391 0.2666 0.0370 0.097 Uiso 0.45(2) 1 calc R . . A 1
C17 C 0.336(7) 0.1958(9) 0.1476(11) 0.096(10) Uani 0.45(2) 1 d . . . A 1
H17 H 0.3345 0.2001 0.1857 0.115 Uiso 0.45(2) 1 calc R . . A 1
C18 C 0.344(7) 0.1410(7) 0.1212(11) 0.095(11) Uani 0.45(2) 1 d . . . A 1
H18 H 0.2766 0.1092 0.1397 0.114 Uiso 0.45(2) 1 calc R . . A 1
C18A C 0.166(4) 0.1503(11) 0.0862(11) 0.113(8) Uani 0.55(2) 1 d . . . A 2
H18A H 0.0132 0.1263 0.0796 0.136 Uiso 0.55(2) 1 calc R . . A 2
C17A C 0.137(5) 0.2038(10) 0.1104(12) 0.115(10) Uani 0.55(2) 1 d . . . A 2
H17A H -0.0246 0.2119 0.1276 0.138 Uiso 0.55(2) 1 calc R . . A 2
C20A C 0.616(5) 0.1793(7) 0.0646(11) 0.098(9) Uani 0.55(2) 1 d . . . A 2
H20A H 0.7704 0.1731 0.0443 0.118 Uiso 0.55(2) 1 calc R . . A 2
C21A C 0.581(7) 0.2362(9) 0.0860(11) 0.108(9) Uani 0.55(2) 1 d . . . A 2
H21A H 0.7135 0.2652 0.0839 0.129 Uiso 0.55(2) 1 calc R . . A 2
O2 O 0.7235(10) 0.0649(2) 0.0298(2) 0.0888(17) Uani 1 1 d . . . . .
O1 O 0.3159(11) 0.0349(2) 0.0591(2) 0.0856(17) Uani 1 1 d . . . . .
N1 N -0.8927(13) 0.4328(3) 0.4397(3) 0.0785(19) Uani 1 1 d . . . . .
N2 N -0.6802(13) 0.3906(3) 0.3724(3) 0.0814(19) Uani 1 1 d . . . . .
C14 C 0.3334(18) 0.4066(4) 0.1375(4) 0.095(3) Uani 1 1 d D . . . .
N5 N 0.1559(15) 0.4104(3) 0.1780(3) 0.093(2) Uani 1 1 d . . . . .
C19 C 0.4413(16) 0.1320(4) 0.0710(4) 0.075(2) Uani 1 1 d . . . . .
C2BA C 0.4971(18) 0.0726(3) 0.0518(3) 0.075(2) Uani 1 1 d . . . . .
C10 C 0.0368(17) 0.3622(4) 0.1960(4) 0.081(2) Uani 1 1 d . . . . .
C5 C -0.4719(18) 0.3306(4) 0.3040(4) 0.107(3) Uani 1 1 d . . . . .
H5 H -0.5663 0.2987 0.3167 0.129 Uiso 1 1 calc R . . . .
C4 C -0.5055(16) 0.3832(4) 0.3270(4) 0.081(2) Uani 1 1 d . . . . .
C8 C -0.1911(19) 0.4231(4) 0.2648(4) 0.107(3) Uani 1 1 d . . . . .
H8 H -0.0948 0.4550 0.2528 0.128 Uiso 1 1 calc R . . . .
C3 C -0.7202(17) 0.4388(4) 0.4015(4) 0.095(3) Uani 1 1 d . . . . .
H3 H -0.6315 0.4736 0.3948 0.114 Uiso 1 1 calc R . . . .
C16 C 0.3314(18) 0.2441(4) 0.1100(4) 0.088(3) Uani 1 1 d . . . . .
C6 C -0.2983(19) 0.3244(4) 0.2617(4) 0.117(3) Uani 1 1 d . . . . .
H6 H -0.2767 0.2878 0.2466 0.140 Uiso 1 1 calc R . . . .
C1 C -0.9811(19) 0.3780(4) 0.4341(4) 0.099(3) Uani 1 1 d . . . . .
H1 H -1.1134 0.3610 0.4552 0.119 Uiso 1 1 calc R . . . .
C12 C 0.2709(17) 0.3030(4) 0.1313(4) 0.086(3) Uani 1 1 d . . . . .
C9 C -0.371(2) 0.4290(4) 0.3072(4) 0.108(3) Uani 1 1 d . . . . .
H9 H -0.3993 0.4654 0.3222 0.130 Uiso 1 1 calc R . . . .
C11 C 0.0860(16) 0.3085(4) 0.1743(4) 0.088(3) Uani 1 1 d . . . . .
H11 H -0.0012 0.2759 0.1877 0.105 Uiso 1 1 calc R . . . .
C2 C -0.851(2) 0.3511(4) 0.3937(4) 0.107(3) Uani 1 1 d . . . . .
H2 H -0.8747 0.3128 0.3826 0.128 Uiso 1 1 calc R . . . .
C13 C 0.3942(17) 0.3538(4) 0.1144(4) 0.095(3) Uani 1 1 d . . . . .
H13 H 0.5202 0.3522 0.0870 0.114 Uiso 1 1 calc R . . . .
C22A C 0.475(4) 0.4609(7) 0.1231(11) 0.101(5) Uani 0.664(12) 1 d D U . B 1
C23A C 0.598(4) 0.4666(9) 0.0739(10) 0.123(6) Uani 0.664(12) 1 d . U . B 1
H23A H 0.5909 0.4366 0.0483 0.148 Uiso 0.664(12) 1 calc R . . B 1
C25A C 0.715(6) 0.5630(10) 0.0936(18) 0.166(6) Uani 0.664(12) 1 d . U . B 1
C27A C 0.459(4) 0.5084(7) 0.1568(9) 0.125(6) Uani 0.664(12) 1 d . U . B 1
H27A H 0.3640 0.5065 0.1889 0.149 Uiso 0.664(12) 1 calc R . . B 1
C24A C 0.734(5) 0.5186(11) 0.0629(12) 0.153(8) Uani 0.664(12) 1 d . U . B 1
H24A H 0.8406 0.5207 0.0323 0.184 Uiso 0.664(12) 1 calc R . . B 1
C26A C 0.584(5) 0.5581(9) 0.1421(11) 0.156(7) Uani 0.664(12) 1 d . U . B 1
H26A H 0.5816 0.5899 0.1656 0.187 Uiso 0.664(12) 1 calc R . . B 1
N4 N 0.924(9) 0.6934(12) 0.0162(18) 0.264(8) Uani 0.336(12) 1 d . U . B 2
C15 C 0.748(7) 0.6633(15) 0.0511(19) 0.227(10) Uani 0.336(12) 1 d G U . B 2
H15 H 0.5792 0.6765 0.0627 0.272 Uiso 0.336(12) 1 calc R . . B 2
N3 N 0.874(8) 0.6094(13) 0.0653(15) 0.192(5) Uani 0.336(12) 1 d G U . B 2
C28 C 1.129(7) 0.6063(13) 0.0392(19) 0.232(11) Uani 0.336(12) 1 d G U . B 2
H28 H 1.2532 0.5756 0.0416 0.279 Uiso 0.336(12) 1 calc R . . B 2
C29 C 1.159(7) 0.6582(16) 0.0088(18) 0.241(12) Uani 0.336(12) 1 d G U . B 2
H29 H 1.3076 0.6675 -0.0122 0.290 Uiso 0.336(12) 1 calc R . . B 2
C22 C 0.440(7) 0.4614(11) 0.1146(17) 0.111(10) Uani 0.336(12) 1 d D U . B 2
C23 C 0.692(7) 0.4586(12) 0.0900(16) 0.120(10) Uani 0.336(12) 1 d G U . B 2
H23 H 0.7673 0.4228 0.0816 0.144 Uiso 0.336(12) 1 calc R . . B 2
C24 C 0.832(6) 0.5092(16) 0.078(2) 0.155(10) Uani 0.336(12) 1 d G U . B 2
H24 H 1.0001 0.5073 0.0616 0.186 Uiso 0.336(12) 1 calc R . . B 2
C25 C 0.719(8) 0.5626(12) 0.091(2) 0.167(9) Uani 0.336(12) 1 d G U . B 2
C26 C 0.467(8) 0.5654(10) 0.1152(18) 0.155(10) Uani 0.336(12) 1 d G U . B 2
H26 H 0.3923 0.6011 0.1236 0.186 Uiso 0.336(12) 1 calc R . . B 2
C27 C 0.328(6) 0.5148(14) 0.1272(16) 0.138(10) Uani 0.336(12) 1 d G U . B 2
H27 H 0.1595 0.5166 0.1436 0.166 Uiso 0.336(12) 1 calc R . . B 2
C15A C 0.937(4) 0.6338(8) 0.0320(8) 0.224(8) Uani 0.664(12) 1 d . U . B 1
H15A H 0.9136 0.6137 -0.0011 0.268 Uiso 0.664(12) 1 calc R . . B 1
N4A N 1.086(4) 0.6864(8) 0.0405(10) 0.264(8) Uani 0.664(12) 1 d G U . B 1
C29A C 1.071(4) 0.7024(6) 0.0968(11) 0.243(11) Uani 0.664(12) 1 d G U . B 1
H29A H 1.1509 0.7351 0.1135 0.292 Uiso 0.664(12) 1 calc R . . B 1
C28A C 0.913(4) 0.6598(8) 0.1230(8) 0.251(9) Uani 0.664(12) 1 d G U . B 1
H28A H 0.8716 0.6597 0.1599 0.301 Uiso 0.664(12) 1 calc R . . B 1
N3A N 0.831(3) 0.6174(6) 0.0830(10) 0.192(5) Uani 0.664(12) 1 d G U . B 1

loop_
_atom_site_aniso_label
_atom_site_aniso_U_11
_atom_site_aniso_U_22
_atom_site_aniso_U_33
_atom_site_aniso_U_23
_atom_site_aniso_U_13
_atom_site_aniso_U_12
C7 0.076(5) 0.089(6) 0.090(6) -0.025(5) 0.028(5) 0.005(5)
Mn1 0.0726(11) 0.0576(11) 0.0810(12) -0.0029(9) 0.0394(9) -0.0065(9)
C20 0.054(14) 0.16(3) 0.075(15) -0.024(17) 0.014(12) -0.018(16)
C21 0.096(19) 0.049(12) 0.10(2) -0.020(13) 0.050(16) -0.020(13)
C17 0.13(2) 0.084(16) 0.079(15) 0.002(12) 0.052(16) 0.046(14)
C18 0.16(3) 0.040(10) 0.094(18) 0.011(11) 0.083(19) 0.023(13)
C18A 0.070(13) 0.15(2) 0.126(19) -0.013(16) 0.033(13) -0.008(13)
C17A 0.101(17) 0.099(14) 0.15(2) -0.058(15) 0.066(18) 0.005(14)
C20A 0.095(16) 0.060(10) 0.15(2) -0.038(11) 0.088(16) -0.015(11)
C21A 0.13(2) 0.069(12) 0.13(2) -0.050(12) 0.059(17) -0.021(14)
O2 0.080(3) 0.070(3) 0.121(5) -0.018(3) 0.050(4) -0.003(3)
O1 0.082(4) 0.071(3) 0.106(4) -0.008(3) 0.025(3) -0.010(3)
N1 0.080(4) 0.070(4) 0.090(5) -0.005(4) 0.042(4) 0.003(4)
N2 0.074(4) 0.076(4) 0.096(5) -0.011(4) 0.029(4) -0.001(4)
C14 0.099(7) 0.095(7) 0.091(6) -0.037(6) 0.018(6) 0.013(6)
N5 0.095(5) 0.082(5) 0.106(6) -0.024(4) 0.037(5) 0.013(4)
C19 0.075(6) 0.072(5) 0.080(6) -0.013(5) 0.032(5) -0.006(5)
C2BA 0.085(6) 0.062(5) 0.080(6) -0.013(4) 0.021(5) -0.001(5)
C10 0.082(6) 0.074(5) 0.090(6) -0.021(5) 0.022(5) 0.007(5)
C5 0.106(7) 0.081(6) 0.142(8) -0.047(6) 0.061(6) -0.018(5)
C4 0.073(5) 0.081(6) 0.092(6) -0.032(5) 0.031(5) 0.001(5)
C8 0.127(8) 0.082(6) 0.117(7) -0.024(6) 0.056(6) 0.009(5)
C3 0.109(7) 0.062(5) 0.119(7) -0.031(5) 0.053(6) -0.007(5)
C16 0.081(6) 0.064(5) 0.125(8) -0.037(6) 0.048(6) 0.004(5)
C6 0.122(8) 0.107(7) 0.128(8) -0.054(6) 0.065(7) -0.011(6)
C1 0.122(7) 0.077(6) 0.104(7) 0.000(5) 0.056(6) -0.004(6)
C12 0.074(5) 0.083(6) 0.103(7) -0.032(5) 0.021(5) 0.001(5)
C9 0.143(8) 0.077(6) 0.111(7) -0.028(6) 0.063(7) 0.012(6)
C11 0.084(6) 0.077(6) 0.104(7) -0.030(5) 0.032(5) -0.001(5)
C2 0.150(9) 0.075(6) 0.101(7) -0.013(5) 0.051(7) -0.003(6)
C13 0.088(6) 0.094(7) 0.109(7) -0.025(6) 0.043(5) 0.001(5)
C22A 0.107(11) 0.080(10) 0.118(11) -0.008(10) 0.036(10) 0.006(9)
C23A 0.134(14) 0.092(10) 0.148(15) -0.002(10) 0.041(12) 0.010(10)
C25A 0.181(13) 0.078(10) 0.248(15) 0.008(12) 0.071(12) -0.004(11)
C27A 0.159(14) 0.066(9) 0.155(14) -0.003(10) 0.054(11) -0.013(10)
C24A 0.159(14) 0.125(13) 0.182(16) 0.024(12) 0.069(13) 0.001(13)
C26A 0.190(16) 0.083(10) 0.199(17) -0.008(12) 0.043(14) -0.007(11)
N4 0.271(15) 0.164(13) 0.364(17) 0.046(14) 0.073(15) 0.002(13)
C15 0.244(19) 0.120(17) 0.33(2) 0.055(18) 0.091(19) -0.002(17)
N3 0.200(10) 0.093(8) 0.292(14) 0.012(9) 0.092(10) 0.000(8)
C28 0.25(2) 0.126(18) 0.33(2) 0.043(19) 0.09(2) 0.003(18)
C29 0.26(2) 0.12(2) 0.35(2) 0.04(2) 0.09(2) -0.01(2)
C22 0.115(17) 0.088(16) 0.133(18) -0.012(16) 0.031(16) -0.008(16)
C23 0.124(18) 0.105(16) 0.135(19) -0.006(15) 0.037(16) 0.018(15)
C24 0.166(19) 0.113(17) 0.192(19) 0.016(17) 0.066(18) 0.028(17)
C25 0.180(16) 0.088(15) 0.239(17) 0.010(15) 0.072(15) -0.001(15)
C26 0.171(19) 0.093(16) 0.21(2) -0.009(17) 0.061(18) 0.006(16)
C27 0.160(19) 0.092(16) 0.17(2) -0.003(17) 0.045(17) -0.006(16)
C15A 0.232(18) 0.117(14) 0.329(18) 0.077(15) 0.073(16) -0.005(13)
N4A 0.271(15) 0.164(13) 0.364(17) 0.046(14) 0.073(15) 0.002(13)
C29A 0.30(2) 0.076(11) 0.36(3) 0.020(16) 0.11(2) -0.044(14)
C28A 0.276(18) 0.118(14) 0.37(2) 0.041(16) 0.099(18) -0.022(15)
N3A 0.200(10) 0.093(8) 0.292(14) 0.012(9) 0.092(10) 0.000(8)

loop_
_atom_type_symbol
_atom_type_description
_atom_type_scat_dispersion_real
_atom_type_scat_dispersion_imag
_atom_type_scat_source
C C 0.0181 0.0091 'International Tables Vol C Tables 4.2.6.8 and 6.1.1.4'
H H 0.0000 0.0000 'International Tables Vol C Tables 4.2.6.8 and 6.1.1.4'
N N 0.0311 0.0180 'International Tables Vol C Tables 4.2.6.8 and 6.1.1.4'
O O 0.0492 0.0322 'International Tables Vol C Tables 4.2.6.8 and 6.1.1.4'
Mn Mn -0.5299 2.8052 'International Tables Vol C Tables 4.2.6.8 and 6.1.1.4'

loop_
_geom_angle_atom_site_label_1
_geom_angle_atom_site_label_2
_geom_angle_atom_site_label_3
_geom_angle
_geom_angle_site_symmetry_1
_geom_angle_site_symmetry_3
C8 C7 C10 120.6(9) . .
C6 C7 C10 122.6(8) . .
C6 C7 C8 116.7(8) . .
O2 Mn1 O2 180.0(3) 3_655 1_455
O2 Mn1 O1 87.0(2) 3_655 3
O2 Mn1 O1 87.0(2) 1_455 .
O2 Mn1 O1 93.0(2) 3_655 .
O2 Mn1 O1 93.0(2) 1_455 3
O2 Mn1 N1 95.2(2) 3_655 4_665
O2 Mn1 N1 95.2(2) 1_455 2_445
O2 Mn1 N1 84.8(2) 1_455 4_665
O2 Mn1 N1 84.8(2) 3_655 2_445
O1 Mn1 O1 180.0 3 .
O1 Mn1 N1 90.5(2) 3 4_665
O1 Mn1 N1 89.5(2) . 4_665
O1 Mn1 N1 89.5(2) 3 2_445
O1 Mn1 N1 90.5(2) . 2_445
N1 Mn1 N1 180.0(3) 4_665 2_445
C19 C20 C21 121(2) . .
C16 C21 C20 122(2) . .
C18 C17 C16 113.9(17) . .
C19 C18 C17 124.3(16) . .
C17A C18A C19 118.7(16) . .
C16 C17A C18A 122.7(15) . .
C19 C20A C21A 126.5(14) . .
C16 C21A C20A 113.4(17) . .
C2BA O2 Mn1 144.3(5) . 1_655
C2BA O1 Mn1 129.0(5) . .
C3 N1 Mn1 125.8(6) . 2_455
C3 N1 C1 104.2(7) . .
C1 N1 Mn1 130.0(5) . 2_455
C3 N2 C4 127.8(7) . .
C3 N2 C2 104.4(7) . .
C2 N2 C4 127.8(7) . .
N5 C14 C13 120.9(9) . .
N5 C14 C22A 116.3(11) . .
N5 C14 C22 118.0(17) . .
C13 C14 C22A 122.6(11) . .
C13 C14 C22 120.8(17) . .
C10 N5 C14 119.4(7) . .
C20 C19 C18 115.9(15) . .
C20 C19 C2BA 122.8(13) . .
C18 C19 C2BA 120.6(10) . .
C18A C19 C2BA 122.2(11) . .
C20A C19 C18A 111.7(13) . .
C20A C19 C2BA 124.5(9) . .
O2 C2BA C19 116.5(7) . .
O1 C2BA O2 126.4(7) . .
O1 C2BA C19 117.1(7) . .
N5 C10 C7 116.5(7) . .
N5 C10 C11 122.6(8) . .
C11 C10 C7 120.9(8) . .
C4 C5 C6 119.8(9) . .
C5 C4 N2 120.9(8) . .
C9 C4 N2 119.9(7) . .
C9 C4 C5 119.1(8) . .
C7 C8 C9 119.8(9) . .
N1 C3 N2 114.1(8) . .
C21 C16 C17 118.1(15) . .
C21 C16 C12 122.6(13) . .
C17 C16 C12 119.0(11) . .
C17A C16 C21A 123.2(14) . .
C17A C16 C12 119.1(10) . .
C21A C16 C12 117.4(11) . .
C7 C6 C5 122.9(8) . .
N1 C1 C2 110.5(8) . .
C11 C12 C16 118.7(8) . .
C13 C12 C16 124.9(8) . .
C13 C12 C11 116.3(7) . .
C4 C9 C8 121.5(8) . .
C10 C11 C12 119.5(8) . .
C1 C2 N2 106.7(8) . .
C14 C13 C12 121.4(8) . .
C23A C22A C14 121.2(18) . .
C23A C22A C27A 119.0(15) . .
C27A C22A C14 119.4(16) . .
C22A C23A C24A 118.7(18) . .
C24A C25A C26A 119(2) . .
C24A C25A N3A 125(3) . .
C26A C25A N3A 116(3) . .
C26A C27A C22A 118.5(18) . .
C25A C24A C23A 122(2) . .
C27A C26A C25A 122(2) . .
C29 N4 C15 108.0 . .
N4 C15 N3 108.0 . .
C15 N3 C28 108.0 . .
C15 N3 C25 122(3) . .
C28 N3 C25 129(3) . .
C29 C28 N3 108.0 . .
C28 C29 N4 108.0 . .
C23 C22 C14 117(2) . .
C23 C22 C27 120.0 . .
C27 C22 C14 122(2) . .
C22 C23 C24 120.0 . .
C25 C24 C23 120.0 . .
C24 C25 N3 110(3) . .
C24 C25 C26 120.0 . .
C26 C25 N3 129(3) . .
C27 C26 C25 120.0 . .
C26 C27 C22 120.0 . .
N4A C15A N3A 108.0 . .
C15A N4A C29A 108.0 . .
C28A C29A N4A 108.0 . .
N3A C28A C29A 108.0 . .
C25A N3A C15A 125(2) . .
C25A N3A C28A 126(2) . .
C28A N3A C15A 108.0 . .

loop_
_geom_bond_atom_site_label_1
_geom_bond_atom_site_label_2
_geom_bond_distance
_geom_bond_site_symmetry_2
C7 C10 1.485(10) .
C7 C8 1.382(10) .
C7 C6 1.365(11) .
Mn1 O2 2.163(5) 1_455
Mn1 O2 2.163(5) 3_655
Mn1 O1 2.187(5) 3
Mn1 O1 2.187(5) .
Mn1 N1 2.217(6) 2_445
Mn1 N1 2.217(6) 4_665
C20 C21 1.44(3) .
C20 C19 1.32(3) .
C21 C16 1.32(3) .
C17 C18 1.42(3) .
C17 C16 1.44(2) .
C18 C19 1.35(2) .
C18A C17A 1.38(2) .
C18A C19 1.47(2) .
C17A C16 1.32(2) .
C20A C21A 1.43(2) .
C20A C19 1.396(19) .
C21A C16 1.39(2) .
O2 Mn1 2.163(5) 1_655
O2 C2BA 1.260(8) .
O1 C2BA 1.257(8) .
N1 Mn1 2.217(6) 2_455
N1 C3 1.291(9) .
N1 C1 1.340(9) .
N2 C4 1.439(10) .
N2 C3 1.338(9) .
N2 C2 1.357(10) .
C14 N5 1.346(10) .
C14 C13 1.382(10) .
C14 C22A 1.483(14) .
C14 C22 1.487(18) .
N5 C10 1.338(9) .
C19 C2BA 1.481(10) .
C10 C11 1.375(10) .
C5 C4 1.352(10) .
C5 C6 1.371(11) .
C4 C9 1.345(11) .
C8 C9 1.394(11) .
C16 C12 1.492(10) .
C1 C2 1.347(11) .
C12 C11 1.420(10) .
C12 C13 1.389(11) .
C22A C23A 1.37(2) .
C22A C27A 1.37(2) .
C23A C24A 1.40(2) .
C25A C24A 1.28(3) .
C25A C26A 1.37(3) .
C25A N3A 1.41(2) .
C27A C26A 1.36(2) .
N4 C15 1.4200 .
N4 C29 1.4200 .
C15 N3 1.4200 .
N3 C28 1.4200 .
N3 C25 1.47(4) .
C28 C29 1.4200 .
C22 C23 1.3900 .
C22 C27 1.3900 .
C23 C24 1.3900 .
C24 C25 1.3900 .
C25 C26 1.3900 .
C26 C27 1.3900 .
C15A N4A 1.4200 .
C15A N3A 1.4200 .
N4A C29A 1.4200 .
C29A C28A 1.4200 .
C28A N3A 1.4200 .
